data_7155978
loop_
_publ_author_name
'Xia, Guiyang'
'Yao, Tie'
'Zhang, Bing-Yang'
'Li, Yang'
'Kang, Ning'
'Cao, Shijie'
'Ding, Liqin'
'Chen, Lixia'
'Qiu, Feng'

_publ_section_title
;
 Withapubesides A--D, natural inducible nitric oxide synthase (iNOS)
 inhibitors from Physalis pubescens
;
_journal_name_full 'Organic &amp; Biomolecular Chemistry'
_journal_paper_doi 10.1039/C7OB02551C
_journal_year 2017
_chemical_absolute_configuration ad
_chemical_compound_source 'Physalis pubescens'
_chemical_formula_moiety 'C41 H65 O15, H2 O'
_chemical_formula_sum 'C41 H67 O16'
_chemical_formula_weight 815.94
_chemical_name_systematic 'Withapubeside A'
_space_group_crystal_system orthorhombic
_space_group_IT_number 19
_space_group_name_Hall 'P 2ac 2ab'
_space_group_name_H-M_alt 'P 21 21 21'
_symmetry_space_group_name_Hall 'P 2ac 2ab'
_symmetry_space_group_name_H-M 'P 21 21 21'
_atom_sites_solution_hydrogens mixed
_atom_sites_solution_primary dual
_audit_creation_date 2016-11-18
_audit_creation_method
;
Olex2 1.2
(compiled 2016.11.07 svn.r3352 for OlexSys, GUI svn.r5227)
;
_audit_update_record
;
2017-08-22 deposited with the CCDC.
2017-11-13 downloaded from the CCDC.
;
_cell_angle_alpha 90
_cell_angle_beta 90
_cell_angle_gamma 90
_cell_formula_units_Z 4
_cell_length_a 7.9929(4)
_cell_length_b 9.2895(5)
_cell_length_c 54.987(4)
_cell_measurement_reflns_used 5171
_cell_measurement_temperature 100.00(10)
_cell_measurement_theta_max 71.9050
_cell_measurement_theta_min 4.7950
_cell_volume 4082.8(4)
_computing_cell_refinement 'CrysAlisPro 1.171.38.43f (Rigaku OD, 2015)'
_computing_data_collection 'CrysAlisPro 1.171.38.43f (Rigaku OD, 2015)'
_computing_data_reduction 'CrysAlisPro 1.171.38.43f (Rigaku OD, 2015)'
_computing_molecular_graphics 'Olex2 (Dolomanov et al., 2009)'
_computing_publication_material 'Olex2 (Dolomanov et al., 2009)'
_computing_structure_refinement 'ShelXL (Sheldrick, 2015)'
_computing_structure_solution 'ShelXT (Sheldrick, 2015)'
_diffrn_ambient_environment N~2~
_diffrn_ambient_temperature 100.00(10)
_diffrn_detector 'CCD plate'
_diffrn_detector_area_resol_mean 10.5368
_diffrn_detector_type AtlasS2
_diffrn_measured_fraction_theta_full 1.000
_diffrn_measured_fraction_theta_max 0.992
_diffrn_measurement_details
;
List of Runs (angles in degrees, time in seconds):

  # Type    Start    End  Width  t~exp~   \w     \q     \k     \f   Frames
#--------------------------------------------------------------------------
  1  \w   -114.00 -11.00   1.00    3.50    --  -40.46 -56.00  96.00  103
  2  \w    -96.00  -2.00   1.00    3.50    --  -40.46 125.00-150.00   94
  3  \w      1.00  82.00   1.00    3.50    --   40.46 -99.00  60.00   81
  4  \w    100.00 178.00   1.00   20.00    --  107.48 111.00 -60.00   78
  5  \w     29.00 115.00   1.00   20.00    --  107.48-111.00 -90.00   86
  6  \w    100.00 178.00   1.00   20.00    --  107.48 111.00 -30.00   78
  7  \w     80.00 178.00   1.00   20.00    --  107.48  45.00  30.00   98
  8  \w     23.00 109.00   1.00   20.00    --  107.48 -94.00 -60.00   86
  9  \w     57.00 151.00   1.00   20.00    --  107.48 178.00 150.00   94
 10  \w   -114.00 -11.00   1.00    3.50    --  -40.46 -57.00 -60.00  103
 11  \w   -117.00 -14.00   1.00    3.50    --  -40.46 -37.00-180.00  103
 12  \w     77.00 178.00   1.00   20.00    --  107.48  30.00 150.00  101
 13  \w     77.00 178.00   1.00   20.00    --  107.48  61.00-150.00  101
 14  \w     80.00 178.00   1.00   20.00    --  107.48  45.00  90.00   98
 15  \w     80.00 178.00   1.00   20.00    --  107.48  45.00 -90.00   98
 16  \w   -115.00 -69.00   1.00    3.50    --  -40.46-132.00  41.00   46
 17  \w   -119.00  -7.00   1.00    3.50    --  -40.46 -77.00  30.00  112
 18  \w     80.00 166.00   1.00   20.00    --  107.48  45.00 -30.00   86
;
_diffrn_measurement_device 'four-circle diffractometer'
_diffrn_measurement_device_type 'SuperNova, Dual, Cu at zero, AtlasS2'
_diffrn_measurement_method '\w scans'
_diffrn_orient_matrix_type 'CrysAlisPro convention (1999,Acta A55,543-557)'
_diffrn_orient_matrix_UB_11 -0.1256568000
_diffrn_orient_matrix_UB_12 0.1197041000
_diffrn_orient_matrix_UB_13 -0.0065041000
_diffrn_orient_matrix_UB_21 0.0276807000
_diffrn_orient_matrix_UB_22 -0.0306914000
_diffrn_orient_matrix_UB_23 -0.0272313000
_diffrn_orient_matrix_UB_31 -0.1436333000
_diffrn_orient_matrix_UB_32 -0.1106106000
_diffrn_orient_matrix_UB_33 0.0005271000
_diffrn_radiation_monochromator mirror
_diffrn_radiation_probe x-ray
_diffrn_radiation_type CuK\a
_diffrn_radiation_wavelength 1.54184
_diffrn_reflns_av_R_equivalents 0.1016
_diffrn_reflns_av_unetI/netI 0.0728
_diffrn_reflns_Laue_measured_fraction_full 1.000
_diffrn_reflns_Laue_measured_fraction_max 0.992
_diffrn_reflns_limit_h_max 9
_diffrn_reflns_limit_h_min -9
_diffrn_reflns_limit_k_max 11
_diffrn_reflns_limit_k_min -11
_diffrn_reflns_limit_l_max 67
_diffrn_reflns_limit_l_min -67
_diffrn_reflns_number 38558
_diffrn_reflns_point_group_measured_fraction_full 0.999
_diffrn_reflns_point_group_measured_fraction_max 0.985
_diffrn_reflns_theta_full 67.684
_diffrn_reflns_theta_max 73.685
_diffrn_reflns_theta_min 4.825
_diffrn_source 'micro-focus sealed X-ray tube'
_diffrn_source_type 'SuperNova (Cu) X-ray Source'
_exptl_absorpt_coefficient_mu 0.842
_exptl_absorpt_correction_T_max 1.00000
_exptl_absorpt_correction_T_min 0.78065
_exptl_absorpt_correction_type multi-scan
_exptl_absorpt_process_details
;
CrysAlisPro 1.171.38.43f (Rigaku Oxford Diffraction, 2015)
Empirical absorption correction using spherical harmonics,
 implemented in SCALE3 ABSPACK scaling algorithm.
;
_exptl_crystal_colour colorless
_exptl_crystal_density_diffrn 1.327
_exptl_crystal_description block
_exptl_crystal_F_000 1764
_exptl_crystal_size_max 0.3
_exptl_crystal_size_mid 0.2
_exptl_crystal_size_min 0.2
_refine_diff_density_max 1.005
_refine_diff_density_min -0.305
_refine_diff_density_rms 0.071
_refine_ls_abs_structure_details
;
 Flack x determined using 2275 quotients [(I+)-(I-)]/[(I+)+(I-)]
 (Parsons, Flack and Wagner, Acta Cryst. B69 (2013) 249-259).
;
_refine_ls_abs_structure_Flack 0.09(15)
_refine_ls_extinction_method none
_refine_ls_goodness_of_fit_ref 1.077
_refine_ls_hydrogen_treatment constr
_refine_ls_matrix_type full
_refine_ls_number_parameters 542
_refine_ls_number_reflns 8112
_refine_ls_number_restraints 0
_refine_ls_restrained_S_all 1.077
_refine_ls_R_factor_all 0.0876
_refine_ls_R_factor_gt 0.0756
_refine_ls_shift/su_max 0.000
_refine_ls_shift/su_mean 0.000
_refine_ls_structure_factor_coef Fsqd
_refine_ls_weighting_details 'w=1/[\s^2^(Fo^2^)+(0.0601P)^2^+5.4341P] where P=(Fo^2^+2Fc^2^)/3'
_refine_ls_weighting_scheme calc
_refine_ls_wR_factor_gt 0.1749
_refine_ls_wR_factor_ref 0.1829
_reflns_Friedel_coverage 0.734
_reflns_Friedel_fraction_full 0.999
_reflns_Friedel_fraction_max 0.976
_reflns_number_gt 6881
_reflns_number_total 8112
_reflns_threshold_expression 'I > 2\s(I)'
_cod_data_source_file c7ob02551c2.cif
_cod_data_source_block exp_61
_cod_database_code 7155978
_shelx_space_group_comment
;
The symmetry employed for this shelxl refinement is uniquely defined
by the following loop, which should always be used as a source of
symmetry information in preference to the above space-group names.
They are only intended as comments.
;
_shelx_estimated_absorpt_t_max 0.850
_shelx_estimated_absorpt_t_min 0.786
_reflns_odcompleteness_completeness 99.91
_reflns_odcompleteness_iscentric 1
_reflns_odcompleteness_theta 66.97
_olex2_refinement_description
;
1. Fixed Uiso
 At 1.2 times of:
  All C(H) groups, All C(H,H) groups
 At 1.5 times of:
  All C(H,H,H) groups, All O(H) groups, All O(H,H) groups
2. Others
 Sof(H6"A)=Sof(O4A")=Sof(H4A")=1-FVAR(1)
 Sof(H6")=Sof(O4B")=Sof(H4B")=FVAR(1)
3.a Free rotating group:
 O1W(H1WA,H1WB)
3.b Ternary CH refined with riding coordinates:
 C8(H8), C2"(H2"A), C2'(H2'A), C3(H3), C9(H9), C4'(H4'A), C5"(H5"), C3'(H3'A),
 C0AA(H0AA), C3"(H3"A), C5'(H5'), C1"(H1"A), C1'(H1'), C4"(H4"), C20(H20),
 C17(H17), C14(H14), C25(H25), C22(H22)
3.c Secondary CH2 refined with riding coordinates:
 C6'(H6'A,H6'B), C2(H2A,H2B), C23(H23A,H23B), C4(H4A,H4B), C12(H12A,H12B),
 C16(H16A,H16B), C15(H15A,H15B), C7(H7A,H7B), C11(H11A,H11B)
3.d Aromatic/amide H refined with riding coordinates:
 C6(H6), C6"(H6"), C6"(H6"A)
3.e Idealised Me refined as rotating group:
 C19(H19A,H19B,H19C), C18(H18A,H18B,H18C), C29(H29A,H29B,H29C), C28(H28A,H28B,
 H28C), C27(H27A,H27B,H27C), C21(H21A,H21B,H21C)
3.f Idealised tetrahedral OH refined as rotating group:
 O1"(H1"), O2"(H2"), O2'(H2'), O4'(H4'), O3"(H3"), O3'(H3'), O1(H1),
 O4B"(H4B"), O4A"(H4A")
;
_shelx_shelxl_version_number 2014/7
_olex2_submission_special_instructions 'No special instructions were received'
_oxdiff_exptl_absorpt_empirical_details
;
Empirical correction (ABSPACK) includes:
- Absorption correction using spherical harmonics
- Frame scaling
;
_oxdiff_exptl_absorpt_empirical_full_max 1.245
_oxdiff_exptl_absorpt_empirical_full_min 0.831

loop_
_space_group_symop_operation_xyz
'x, y, z'
'-x+1/2, -y, z+1/2'
'-x, y+1/2, -z+1/2'
'x+1/2, -y+1/2, -z'

loop_
_atom_site_label
_atom_site_type_symbol
_atom_site_fract_x
_atom_site_fract_y
_atom_site_fract_z
_atom_site_U_iso_or_equiv
_atom_site_adp_type
_atom_site_occupancy
_atom_site_site_symmetry_order
_atom_site_calc_flag
_atom_site_refinement_flags_posn
_atom_site_refinement_flags_occupancy
_atom_site_disorder_assembly
_atom_site_disorder_group
O1' O 0.5975(5) 0.1020(4) 0.56706(7) 0.0239(8) Uani 1 1 d . . . .
O1" O 0.5891(5) 0.8338(4) 0.51123(7) 0.0245(8) Uani 1 1 d . . . .
H1" H 0.5426 0.8825 0.5008 0.037 Uiso 1 1 calc GR . . .
O6' O 0.6763(5) 0.5995(4) 0.53833(7) 0.0237(8) Uani 1 1 d . . . .
O5' O 0.7048(5) 0.3223(4) 0.55857(7) 0.0240(8) Uani 1 1 d . . . .
O2" O 0.2330(5) 0.9157(4) 0.51464(7) 0.0262(8) Uani 1 1 d . . . .
H2" H 0.2023 0.8496 0.5058 0.039 Uiso 1 1 calc GR . . .
O6" O 0.4436(5) 0.6166(4) 0.56170(7) 0.0264(8) Uani 1 1 d . . . .
O2' O 0.8452(5) -0.0272(4) 0.53522(7) 0.0267(8) Uani 1 1 d . . . .
H2' H 0.7677 -0.0747 0.5297 0.040 Uiso 1 1 calc GR . . .
O4' O 1.0535(5) 0.4569(4) 0.52162(7) 0.0267(8) Uani 1 1 d . . . .
H4' H 1.1377 0.4278 0.5286 0.040 Uiso 1 1 calc GR . . .
O3" O 0.0984(5) 0.8693(5) 0.56395(7) 0.0318(9) Uani 1 1 d . . . .
H3" H 0.0359 0.9048 0.5538 0.048 Uiso 1 1 calc GR . . .
O3' O 1.0220(6) 0.1664(4) 0.50495(7) 0.0309(9) Uani 1 1 d . . . .
H3' H 1.0612 0.0850 0.5059 0.046 Uiso 1 1 calc GR . . .
O2 O 0.3327(6) -0.0379(5) 0.80103(7) 0.0347(10) Uani 1 1 d . . . .
O3 O 0.4556(6) 0.0965(5) 0.83182(8) 0.0364(10) Uani 1 1 d . . . .
O1W O 1.3334(6) 0.3446(5) 0.53796(9) 0.0388(10) Uani 1 1 d . . . .
H1WA H 1.3972 0.3919 0.5474 0.058 Uiso 1 1 d G . . .
H1WB H 1.3726 0.3467 0.5236 0.058 Uiso 1 1 d G . . .
O1 O 0.3531(8) 0.2898(5) 0.62723(9) 0.0473(13) Uani 1 1 d . . . .
H1 H 0.2754 0.3213 0.6354 0.071 Uiso 1 1 calc GR . . .
O4 O -0.0488(7) -0.1195(7) 0.84864(10) 0.0569(14) Uani 1 1 d . . . .
C8 C 0.5184(7) 0.0230(6) 0.68501(10) 0.0253(11) Uani 1 1 d . . . .
H8 H 0.5148 -0.0818 0.6830 0.030 Uiso 1 1 calc R . . .
C2" C 0.4653(7) 0.7592(5) 0.52542(9) 0.0218(10) Uani 1 1 d . . . .
H2"A H 0.4158 0.6816 0.5157 0.026 Uiso 1 1 calc R . . .
C2' C 0.8025(7) 0.1210(5) 0.53475(9) 0.0218(10) Uani 1 1 d . . . .
H2'A H 0.7142 0.1376 0.5227 0.026 Uiso 1 1 calc R . . .
C3 C 0.5582(7) 0.1300(6) 0.59223(10) 0.0250(11) Uani 1 1 d . . . .
H3 H 0.5892 0.2296 0.5960 0.030 Uiso 1 1 calc R . . .
C5 C 0.6094(7) 0.0501(6) 0.63501(10) 0.0281(12) Uani 1 1 d . . . .
C9 C 0.3907(7) 0.0921(6) 0.66755(10) 0.0264(11) Uani 1 1 d . . . .
H9 H 0.4113 0.1960 0.6680 0.032 Uiso 1 1 calc R . . .
C6' C 0.7989(6) 0.5616(5) 0.55631(10) 0.0222(10) Uani 1 1 d . . . .
H6'A H 0.7526 0.5756 0.5724 0.027 Uiso 1 1 calc R . . .
H6'B H 0.8960 0.6234 0.5547 0.027 Uiso 1 1 calc R . . .
C4' C 0.9146(6) 0.3678(5) 0.52794(10) 0.0221(10) Uani 1 1 d . . . .
H4'A H 0.8247 0.3842 0.5161 0.026 Uiso 1 1 calc R . . .
C5" C 0.3195(7) 0.7079(6) 0.57241(10) 0.0265(11) Uani 1 1 d . . . .
H5" H 0.3747 0.7838 0.5818 0.032 Uiso 1 1 calc R . . .
C3' C 0.9582(7) 0.2077(5) 0.52793(10) 0.0238(10) Uani 1 1 d . . . .
H3'A H 1.0445 0.1906 0.5402 0.029 Uiso 1 1 calc R . . .
C0AA C 0.3262(8) 0.1397(6) 0.62249(11) 0.0302(12) Uani 1 1 d . . . .
H0AA H 0.2065 0.1197 0.6244 0.036 Uiso 1 1 calc R . . .
C3" C 0.3282(7) 0.8588(6) 0.53452(10) 0.0248(11) Uani 1 1 d . . . .
H3"A H 0.3803 0.9390 0.5433 0.030 Uiso 1 1 calc R . . .
C5' C 0.8502(7) 0.4070(5) 0.55320(10) 0.0231(10) Uani 1 1 d . . . .
H5' H 0.9373 0.3846 0.5652 0.028 Uiso 1 1 calc R . . .
C1" C 0.5578(7) 0.6955(5) 0.54700(9) 0.0233(11) Uani 1 1 d . . . .
H1"A H 0.6116 0.7717 0.5565 0.028 Uiso 1 1 calc R . . .
C1' C 0.7433(7) 0.1715(5) 0.55969(10) 0.0230(11) Uani 1 1 d . . . .
H1' H 0.8318 0.1551 0.5717 0.028 Uiso 1 1 calc R . . .
C4" C 0.2151(7) 0.7762(6) 0.55223(10) 0.0255(11) Uani 1 1 d . . . .
H4" H 0.1545 0.7008 0.5434 0.031 Uiso 1 1 calc R . . .
C2 C 0.3724(7) 0.1134(6) 0.59596(11) 0.0287(12) Uani 1 1 d . . . .
H2A H 0.3384 0.0171 0.5913 0.034 Uiso 1 1 calc R . . .
H2B H 0.3133 0.1814 0.5857 0.034 Uiso 1 1 calc R . . .
C10 C 0.4241(7) 0.0436(6) 0.64084(9) 0.0247(11) Uani 1 1 d . . . .
C20 C 0.1722(8) -0.0024(7) 0.76419(10) 0.0316(13) Uani 1 1 d . . . .
H20 H 0.1777 -0.1078 0.7642 0.038 Uiso 1 1 calc R . . .
C17 C 0.3083(7) 0.0532(6) 0.74674(10) 0.0268(11) Uani 1 1 d . . . .
H17 H 0.3076 0.1585 0.7479 0.032 Uiso 1 1 calc R . . .
C14 C 0.4764(7) 0.0590(7) 0.71113(10) 0.0293(12) Uani 1 1 d . . . .
H14 H 0.4814 0.1641 0.7124 0.035 Uiso 1 1 calc R . . .
C25 C 0.3354(8) -0.0084(6) 0.82619(11) 0.0313(12) Uani 1 1 d . . . .
H25 H 0.3605 -0.0970 0.8351 0.038 Uiso 1 1 calc R . . .
C24 C 0.1546(8) 0.0448(7) 0.83303(11) 0.0329(13) Uani 1 1 d . . . .
C22 C 0.2066(8) 0.0495(7) 0.79008(11) 0.0321(13) Uani 1 1 d . . . .
H22 H 0.2452 0.1495 0.7896 0.038 Uiso 1 1 calc R . . .
C13 C 0.2998(8) 0.0154(6) 0.71915(10) 0.0279(12) Uani 1 1 d . . . .
C23 C 0.0650(8) 0.0363(7) 0.80847(10) 0.0351(14) Uani 1 1 d . . . .
H23A H 0.0067 -0.0546 0.8067 0.042 Uiso 1 1 calc R . . .
H23B H -0.0146 0.1144 0.8067 0.042 Uiso 1 1 calc R . . .
C6 C 0.7270(8) 0.0702(7) 0.65194(11) 0.0350(14) Uani 1 1 d . . . .
H6 H 0.8369 0.0810 0.6467 0.042 Uiso 1 1 calc R . . .
C19 C 0.3628(9) -0.1120(7) 0.63701(11) 0.0378(15) Uani 1 1 d . . . .
H19A H 0.4080 -0.1491 0.6221 0.057 Uiso 1 1 calc GR . . .
H19B H 0.2428 -0.1131 0.6362 0.057 Uiso 1 1 calc GR . . .
H19C H 0.3995 -0.1709 0.6503 0.057 Uiso 1 1 calc GR . . .
C4 C 0.6572(9) 0.0306(7) 0.60875(10) 0.0334(13) Uani 1 1 d . . . .
H4A H 0.6372 -0.0685 0.6040 0.040 Uiso 1 1 calc R . . .
H4B H 0.7757 0.0500 0.6068 0.040 Uiso 1 1 calc R . . .
C6" C 0.2165(8) 0.6147(7) 0.58933(12) 0.0362(14) Uani 1 1 d . . . .
H6" H 0.1057 0.5896 0.5864 0.043 Uiso 0.675(12) 1 calc R P A 1
H6"A H 0.2354 0.5170 0.5918 0.043 Uiso 0.325(12) 1 calc R P A 2
C12 C 0.1799(9) 0.0995(8) 0.70289(11) 0.0401(15) Uani 1 1 d . . . .
H12A H 0.0658 0.0742 0.7071 0.048 Uiso 1 1 calc R . . .
H12B H 0.1941 0.2016 0.7059 0.048 Uiso 1 1 calc R . . .
C18 C 0.2674(10) -0.1463(7) 0.71635(12) 0.0428(17) Uani 1 1 d . . . .
H18A H 0.3378 -0.1986 0.7274 0.064 Uiso 1 1 calc GR . . .
H18B H 0.2919 -0.1751 0.7000 0.064 Uiso 1 1 calc GR . . .
H18C H 0.1522 -0.1665 0.7199 0.064 Uiso 1 1 calc GR . . .
C26 C 0.0804(9) -0.0530(8) 0.85238(12) 0.0390(15) Uani 1 1 d . . . .
O4B" O 0.3049(12) 0.5707(8) 0.60963(12) 0.048(2) Uani 0.675(12) 1 d . P A 1
H4B" H 0.3428 0.4898 0.6073 0.071 Uiso 0.675(12) 1 calc GR P A 1
C16 C 0.4857(8) 0.0029(8) 0.75412(11) 0.0375(14) Uani 1 1 d . . . .
H16A H 0.5337 0.0687 0.7659 0.045 Uiso 1 1 calc R . . .
H16B H 0.4810 -0.0924 0.7613 0.045 Uiso 1 1 calc R . . .
C15 C 0.5926(9) 0.0005(10) 0.73067(11) 0.0467(18) Uani 1 1 d . . . .
H15A H 0.6908 0.0610 0.7324 0.056 Uiso 1 1 calc R . . .
H15B H 0.6280 -0.0967 0.7268 0.056 Uiso 1 1 calc R . . .
C7 C 0.6948(8) 0.0767(7) 0.67854(11) 0.0357(14) Uani 1 1 d . . . .
H7A H 0.7075 0.1753 0.6841 0.043 Uiso 1 1 calc R . . .
H7B H 0.7770 0.0183 0.6870 0.043 Uiso 1 1 calc R . . .
C11 C 0.2080(9) 0.0698(9) 0.67608(11) 0.0420(16) Uani 1 1 d . . . .
H11A H 0.1357 0.1325 0.6667 0.050 Uiso 1 1 calc R . . .
H11B H 0.1754 -0.0287 0.6726 0.050 Uiso 1 1 calc R . . .
C29 C 0.6212(8) 0.0481(7) 0.82705(13) 0.0381(14) Uani 1 1 d . . . .
H29A H 0.6408 0.0485 0.8098 0.057 Uiso 1 1 calc GR . . .
H29B H 0.6347 -0.0478 0.8332 0.057 Uiso 1 1 calc GR . . .
H29C H 0.6997 0.1111 0.8349 0.057 Uiso 1 1 calc GR . . .
C28 C 0.1553(11) 0.2002(8) 0.84280(13) 0.0492(18) Uani 1 1 d . . . .
H28A H 0.2301 0.2067 0.8564 0.074 Uiso 1 1 calc GR . . .
H28B H 0.0443 0.2261 0.8479 0.074 Uiso 1 1 calc GR . . .
H28C H 0.1917 0.2645 0.8302 0.074 Uiso 1 1 calc GR . . .
C27 C 0.1681(11) -0.0627(8) 0.87639(12) 0.0492(18) Uani 1 1 d . . . .
H27A H 0.1197 0.0053 0.8875 0.074 Uiso 1 1 calc GR . . .
H27B H 0.2846 -0.0413 0.8742 0.074 Uiso 1 1 calc GR . . .
H27C H 0.1561 -0.1582 0.8828 0.074 Uiso 1 1 calc GR . . .
C21 C -0.0037(9) 0.0411(11) 0.75599(13) 0.052(2) Uani 1 1 d . . . .
H21A H -0.0089 0.1437 0.7541 0.078 Uiso 1 1 calc GR . . .
H21B H -0.0838 0.0111 0.7680 0.078 Uiso 1 1 calc GR . . .
H21C H -0.0288 -0.0043 0.7407 0.078 Uiso 1 1 calc GR . . .
O4A" O 0.091(3) 0.693(2) 0.6006(3) 0.064(6) Uani 0.325(12) 1 d . P A 2
H4A" H 0.0728 0.6589 0.6142 0.096 Uiso 0.325(12) 1 calc GR P A 2

loop_
_atom_site_aniso_label
_atom_site_aniso_U_11
_atom_site_aniso_U_22
_atom_site_aniso_U_33
_atom_site_aniso_U_23
_atom_site_aniso_U_13
_atom_site_aniso_U_12
O1' 0.0251(19) 0.0195(17) 0.0272(18) -0.0008(14) 0.0007(15) -0.0072(15)
O1" 0.025(2) 0.0209(18) 0.0276(19) 0.0048(14) 0.0013(15) 0.0010(15)
O6' 0.0202(19) 0.0194(17) 0.0316(18) 0.0017(14) -0.0013(15) 0.0058(15)
O5' 0.026(2) 0.0129(16) 0.0327(19) 0.0009(14) 0.0019(16) -0.0001(14)
O2" 0.024(2) 0.0228(19) 0.0315(19) -0.0013(15) -0.0056(16) 0.0051(15)
O6" 0.029(2) 0.0170(17) 0.0327(19) 0.0013(14) 0.0081(16) 0.0009(15)
O2' 0.024(2) 0.0149(17) 0.041(2) -0.0007(15) -0.0015(17) 0.0016(15)
O4' 0.020(2) 0.0203(18) 0.040(2) 0.0087(15) 0.0032(16) -0.0025(15)
O3" 0.027(2) 0.032(2) 0.036(2) -0.0047(17) 0.0028(17) 0.0054(17)
O3' 0.035(2) 0.0226(19) 0.035(2) -0.0001(16) 0.0061(18) 0.0034(17)
O2 0.035(2) 0.037(2) 0.033(2) -0.0034(17) -0.0013(18) 0.0057(19)
O3 0.039(2) 0.026(2) 0.045(2) -0.0012(18) -0.002(2) -0.0003(19)
O1W 0.033(2) 0.035(2) 0.049(3) 0.000(2) -0.005(2) -0.0017(19)
O1 0.076(4) 0.026(2) 0.040(2) 0.0034(18) 0.014(2) 0.017(2)
O4 0.039(3) 0.067(4) 0.065(3) 0.018(3) 0.006(3) -0.004(3)
C8 0.024(3) 0.024(3) 0.028(3) 0.001(2) 0.002(2) 0.000(2)
C2" 0.021(3) 0.017(2) 0.028(2) 0.0002(19) 0.002(2) 0.001(2)
C2' 0.020(3) 0.016(2) 0.029(3) 0.0007(19) -0.001(2) -0.001(2)
C3 0.027(3) 0.019(2) 0.028(3) 0.002(2) 0.000(2) -0.004(2)
C5 0.027(3) 0.026(3) 0.032(3) 0.003(2) 0.001(2) 0.002(2)
C9 0.028(3) 0.023(3) 0.028(3) 0.004(2) 0.002(2) 0.003(2)
C6' 0.013(2) 0.019(2) 0.035(3) 0.003(2) -0.004(2) 0.0004(19)
C4' 0.016(2) 0.018(2) 0.032(3) 0.001(2) 0.000(2) -0.0024(19)
C5" 0.025(3) 0.019(2) 0.036(3) -0.001(2) 0.006(2) 0.000(2)
C3' 0.022(3) 0.019(2) 0.030(3) 0.002(2) 0.005(2) -0.002(2)
C0AA 0.026(3) 0.029(3) 0.036(3) 0.005(2) 0.000(2) 0.003(2)
C3" 0.029(3) 0.019(2) 0.026(2) -0.0014(19) -0.003(2) 0.000(2)
C5' 0.020(3) 0.017(2) 0.032(3) 0.003(2) -0.001(2) -0.002(2)
C1" 0.028(3) 0.015(2) 0.026(2) 0.0020(19) 0.003(2) -0.001(2)
C1' 0.027(3) 0.013(2) 0.028(3) 0.0008(19) 0.000(2) 0.001(2)
C4" 0.028(3) 0.017(2) 0.032(3) -0.003(2) 0.003(2) 0.002(2)
C2 0.028(3) 0.025(3) 0.033(3) 0.003(2) -0.002(2) 0.002(2)
C10 0.029(3) 0.020(2) 0.025(2) 0.004(2) -0.002(2) 0.001(2)
C20 0.027(3) 0.036(3) 0.031(3) -0.001(2) 0.004(2) -0.001(3)
C17 0.025(3) 0.024(3) 0.032(3) 0.003(2) 0.000(2) -0.002(2)
C14 0.027(3) 0.029(3) 0.032(3) 0.001(2) -0.002(2) -0.003(2)
C25 0.035(3) 0.027(3) 0.032(3) 0.001(2) 0.002(2) 0.000(2)
C24 0.034(3) 0.029(3) 0.035(3) 0.001(2) 0.003(3) 0.006(3)
C22 0.032(3) 0.032(3) 0.032(3) 0.002(2) 0.001(2) 0.000(3)
C13 0.027(3) 0.029(3) 0.027(3) -0.001(2) 0.000(2) 0.001(2)
C23 0.033(3) 0.042(3) 0.030(3) 0.000(2) 0.002(3) 0.005(3)
C6 0.022(3) 0.044(4) 0.039(3) 0.002(3) 0.000(2) -0.002(3)
C19 0.050(4) 0.034(3) 0.030(3) 0.004(2) 0.001(3) -0.019(3)
C4 0.035(3) 0.035(3) 0.030(3) 0.004(2) 0.002(2) 0.001(3)
C6" 0.035(3) 0.030(3) 0.043(3) 0.007(3) 0.013(3) -0.003(3)
C12 0.032(3) 0.051(4) 0.037(3) 0.004(3) 0.002(3) 0.009(3)
C18 0.059(5) 0.036(3) 0.034(3) -0.007(3) 0.006(3) -0.018(3)
C26 0.038(4) 0.042(4) 0.037(3) 0.004(3) 0.008(3) 0.010(3)
O4B" 0.068(6) 0.036(4) 0.039(4) 0.009(3) 0.000(4) 0.000(4)
C16 0.033(4) 0.049(4) 0.030(3) 0.006(3) -0.002(3) -0.006(3)
C15 0.034(4) 0.076(5) 0.031(3) 0.006(3) -0.001(3) 0.010(3)
C7 0.032(3) 0.041(4) 0.035(3) 0.003(3) -0.002(3) -0.001(3)
C11 0.035(4) 0.058(4) 0.033(3) 0.008(3) 0.001(3) 0.008(3)
C29 0.030(3) 0.036(3) 0.048(4) 0.004(3) 0.000(3) -0.004(3)
C28 0.064(5) 0.037(4) 0.048(4) -0.004(3) 0.008(4) 0.008(4)
C27 0.062(5) 0.051(4) 0.034(3) 0.009(3) 0.003(3) 0.009(4)
C21 0.031(4) 0.089(6) 0.037(4) 0.003(4) 0.002(3) 0.006(4)
O4A" 0.069(13) 0.068(12) 0.054(10) 0.008(9) 0.003(9) 0.027(10)

loop_
_atom_type_symbol
_atom_type_description
_atom_type_scat_dispersion_real
_atom_type_scat_dispersion_imag
_atom_type_scat_source
C C 0.0181 0.0091 'International Tables Vol C Tables 4.2.6.8 and 6.1.1.4'
H H 0.0000 0.0000 'International Tables Vol C Tables 4.2.6.8 and 6.1.1.4'
O O 0.0492 0.0322 'International Tables Vol C Tables 4.2.6.8 and 6.1.1.4'

loop_
_geom_angle_atom_site_label_1
_geom_angle_atom_site_label_2
_geom_angle_atom_site_label_3
_geom_angle
C1' O1' C3 112.2(4)
C2" O1" H1" 109.5
C1" O6' C6' 112.8(4)
C5' O5' C1' 111.7(4)
C3" O2" H2" 109.5
C1" O6" C5" 111.9(4)
C2' O2' H2' 109.5
C4' O4' H4' 109.5
C4" O3" H3" 109.5
C3' O3' H3' 109.5
C25 O2 C22 108.2(5)
C25 O3 C29 112.2(5)
H1WA O1W H1WB 109.5
C0AA O1 H1 109.5
C9 C8 H8 108.8
C14 C8 H8 108.8
C14 C8 C9 110.6(5)
C14 C8 C7 110.6(5)
C7 C8 H8 108.8
C7 C8 C9 109.1(5)
O1" C2" H2"A 109.6
O1" C2" C3" 112.4(4)
O1" C2" C1" 106.0(4)
C3" C2" H2"A 109.6
C3" C2" C1" 109.4(4)
C1" C2" H2"A 109.6
O2' C2' H2'A 109.7
O2' C2' C3' 108.6(4)
O2' C2' C1' 110.9(4)
C3' C2' H2'A 109.7
C1' C2' H2'A 109.7
C1' C2' C3' 108.1(4)
O1' C3 H3 108.5
O1' C3 C2 109.1(4)
O1' C3 C4 110.6(5)
C2 C3 H3 108.5
C2 C3 C4 111.7(5)
C4 C3 H3 108.5
C6 C5 C10 123.0(5)
C6 C5 C4 120.4(6)
C4 C5 C10 116.5(5)
C8 C9 H9 106.4
C8 C9 C10 110.7(5)
C8 C9 C11 112.4(5)
C10 C9 H9 106.4
C11 C9 H9 106.4
C11 C9 C10 114.1(5)
O6' C6' H6'A 109.7
O6' C6' H6'B 109.7
O6' C6' C5' 110.0(4)
H6'A C6' H6'B 108.2
C5' C6' H6'A 109.7
C5' C6' H6'B 109.7
O4' C4' H4'A 108.6
O4' C4' C3' 112.8(4)
O4' C4' C5' 110.2(4)
C3' C4' H4'A 108.6
C5' C4' H4'A 108.6
C5' C4' C3' 108.0(4)
O6" C5" H5" 109.4
O6" C5" C4" 109.0(4)
O6" C5" C6" 106.9(4)
C4" C5" H5" 109.4
C6" C5" H5" 109.4
C6" C5" C4" 112.8(5)
O3' C3' C2' 111.7(4)
O3' C3' C4' 110.2(4)
O3' C3' H3'A 108.6
C2' C3' H3'A 108.6
C4' C3' C2' 109.1(4)
C4' C3' H3'A 108.6
O1 C0AA H0AA 108.1
O1 C0AA C2 107.1(5)
O1 C0AA C10 111.3(5)
C2 C0AA H0AA 108.1
C2 C0AA C10 114.0(5)
C10 C0AA H0AA 108.1
O2" C3" C2" 110.9(4)
O2" C3" H3"A 108.6
O2" C3" C4" 110.9(5)
C2" C3" H3"A 108.6
C2" C3" C4" 109.2(4)
C4" C3" H3"A 108.6
O5' C5' C6' 106.2(4)
O5' C5' C4' 109.3(4)
O5' C5' H5' 108.7
C6' C5' C4' 115.1(4)
C6' C5' H5' 108.7
C4' C5' H5' 108.7
O6' C1" O6" 107.6(4)
O6' C1" C2" 108.4(4)
O6' C1" H1"A 110.5
O6" C1" C2" 109.4(5)
O6" C1" H1"A 110.5
C2" C1" H1"A 110.5
O1' C1' O5' 106.6(4)
O1' C1' C2' 112.2(4)
O1' C1' H1' 109.6
O5' C1' C2' 109.2(4)
O5' C1' H1' 109.6
C2' C1' H1' 109.6
O3" C4" C5" 106.3(4)
O3" C4" C3" 111.6(4)
O3" C4" H4" 109.5
C5" C4" C3" 110.3(5)
C5" C4" H4" 109.5
C3" C4" H4" 109.5
C3 C2 C0AA 110.6(5)
C3 C2 H2A 109.5
C3 C2 H2B 109.5
C0AA C2 H2A 109.5
C0AA C2 H2B 109.5
H2A C2 H2B 108.1
C5 C10 C9 110.8(5)
C5 C10 C0AA 109.3(5)
C5 C10 C19 108.6(5)
C0AA C10 C9 111.0(5)
C19 C10 C9 110.2(5)
C19 C10 C0AA 106.8(5)
C17 C20 H20 107.8
C22 C20 H20 107.8
C22 C20 C17 110.4(5)
C22 C20 C21 110.9(5)
C21 C20 H20 107.8
C21 C20 C17 112.1(5)
C20 C17 H17 106.8
C20 C17 C13 120.0(5)
C20 C17 C16 112.5(5)
C13 C17 H17 106.8
C16 C17 H17 106.8
C16 C17 C13 103.1(5)
C8 C14 H14 106.3
C8 C14 C13 114.8(5)
C8 C14 C15 117.2(5)
C13 C14 H14 106.3
C15 C14 H14 106.3
C15 C14 C13 105.3(5)
O2 C25 H25 109.4
O2 C25 C24 106.4(5)
O3 C25 O2 111.2(5)
O3 C25 H25 109.4
O3 C25 C24 111.0(5)
C24 C25 H25 109.4
C23 C24 C25 101.7(5)
C23 C24 C28 110.9(6)
C26 C24 C25 109.8(5)
C26 C24 C23 113.9(6)
C26 C24 C28 108.5(5)
C28 C24 C25 112.0(6)
O2 C22 C20 109.9(5)
O2 C22 H22 109.2
O2 C22 C23 101.5(5)
C20 C22 H22 109.2
C23 C22 C20 117.4(5)
C23 C22 H22 109.2
C14 C13 C17 100.4(5)
C12 C13 C17 118.8(5)
C12 C13 C14 105.9(5)
C12 C13 C18 109.7(6)
C18 C13 C17 109.0(5)
C18 C13 C14 112.7(5)
C24 C23 H23A 111.1
C24 C23 H23B 111.1
C22 C23 C24 103.5(5)
C22 C23 H23A 111.1
C22 C23 H23B 111.1
H23A C23 H23B 109.0
C5 C6 H6 117.6
C5 C6 C7 124.7(6)
C7 C6 H6 117.6
C10 C19 H19A 109.5
C10 C19 H19B 109.5
C10 C19 H19C 109.5
H19A C19 H19B 109.5
H19A C19 H19C 109.5
H19B C19 H19C 109.5
C3 C4 H4A 109.3
C3 C4 H4B 109.3
C5 C4 C3 111.6(5)
C5 C4 H4A 109.3
C5 C4 H4B 109.3
H4A C4 H4B 108.0
C5" C6" H6" 123.6
C5" C6" H6"A 124.1
O4B" C6" C5" 112.8(6)
O4B" C6" H6" 123.6
O4A" C6" C5" 111.8(10)
O4A" C6" H6"A 124.1
C13 C12 H12A 109.1
C13 C12 H12B 109.1
H12A C12 H12B 107.8
C11 C12 C13 112.6(6)
C11 C12 H12A 109.1
C11 C12 H12B 109.1
C13 C18 H18A 109.5
C13 C18 H18B 109.5
C13 C18 H18C 109.5
H18A C18 H18B 109.5
H18A C18 H18C 109.5
H18B C18 H18C 109.5
O4 C26 C24 120.9(6)
O4 C26 C27 120.9(7)
C27 C26 C24 118.1(7)
C6" O4B" H4B" 109.5
C17 C16 H16A 110.3
C17 C16 H16B 110.3
H16A C16 H16B 108.6
C15 C16 C17 107.0(5)
C15 C16 H16A 110.3
C15 C16 H16B 110.3
C14 C15 C16 104.3(5)
C14 C15 H15A 110.9
C14 C15 H15B 110.9
C16 C15 H15A 110.9
C16 C15 H15B 110.9
H15A C15 H15B 108.9
C8 C7 H7A 109.2
C8 C7 H7B 109.2
C6 C7 C8 111.9(5)
C6 C7 H7A 109.2
C6 C7 H7B 109.2
H7A C7 H7B 107.9
C9 C11 H11A 108.7
C9 C11 H11B 108.7
C12 C11 C9 114.2(6)
C12 C11 H11A 108.7
C12 C11 H11B 108.7
H11A C11 H11B 107.6
O3 C29 H29A 109.5
O3 C29 H29B 109.5
O3 C29 H29C 109.5
H29A C29 H29B 109.5
H29A C29 H29C 109.5
H29B C29 H29C 109.5
C24 C28 H28A 109.5
C24 C28 H28B 109.5
C24 C28 H28C 109.5
H28A C28 H28B 109.5
H28A C28 H28C 109.5
H28B C28 H28C 109.5
C26 C27 H27A 109.5
C26 C27 H27B 109.5
C26 C27 H27C 109.5
H27A C27 H27B 109.5
H27A C27 H27C 109.5
H27B C27 H27C 109.5
C20 C21 H21A 109.5
C20 C21 H21B 109.5
C20 C21 H21C 109.5
H21A C21 H21B 109.5
H21A C21 H21C 109.5
H21B C21 H21C 109.5
C6" O4A" H4A" 109.5

loop_
_geom_bond_atom_site_label_1
_geom_bond_atom_site_label_2
_geom_bond_distance
O1' C3 1.443(6)
O1' C1' 1.393(7)
O1" H1" 0.8200
O1" C2" 1.439(6)
O6' C6' 1.436(6)
O6' C1" 1.385(7)
O5' C5' 1.434(6)
O5' C1' 1.435(6)
O2" H2" 0.8200
O2" C3" 1.433(6)
O6" C5" 1.432(7)
O6" C1" 1.422(6)
O2' H2' 0.8200
O2' C2' 1.419(6)
O4' H4' 0.8200
O4' C4' 1.428(6)
O3" H3" 0.8200
O3" C4" 1.427(7)
O3' H3' 0.8200
O3' C3' 1.416(7)
O2 C25 1.411(7)
O2 C22 1.427(7)
O3 C25 1.403(8)
O3 C29 1.422(8)
O1W H1WA 0.8501
O1W H1WB 0.8500
O1 H1 0.8200
O1 C0AA 1.434(8)
O4 C26 1.221(10)
C8 H8 0.9800
C8 C9 1.541(8)
C8 C14 1.512(8)
C8 C7 1.537(8)
C2" H2"A 0.9800
C2" C3" 1.519(7)
C2" C1" 1.518(7)
C2' H2'A 0.9800
C2' C3' 1.529(7)
C2' C1' 1.524(7)
C3 H3 0.9800
C3 C2 1.508(8)
C3 C4 1.518(8)
C5 C10 1.516(8)
C5 C6 1.336(9)
C5 C4 1.505(8)
C9 H9 0.9800
C9 C10 1.559(7)
C9 C11 1.548(9)
C6' H6'A 0.9700
C6' H6'B 0.9700
C6' C5' 1.503(7)
C4' H4'A 0.9800
C4' C3' 1.528(7)
C4' C5' 1.525(7)
C5" H5" 0.9800
C5" C4" 1.526(8)
C5" C6" 1.514(8)
C3' H3'A 0.9800
C0AA H0AA 0.9800
C0AA C2 1.525(8)
C0AA C10 1.559(7)
C3" H3"A 0.9800
C3" C4" 1.534(8)
C5' H5' 0.9800
C1" H1"A 0.9800
C1' H1' 0.9800
C4" H4" 0.9800
C2 H2A 0.9700
C2 H2B 0.9700
C10 C19 1.541(8)
C20 H20 0.9800
C20 C17 1.539(8)
C20 C22 1.528(8)
C20 C21 1.531(9)
C17 H17 0.9800
C17 C13 1.559(7)
C17 C16 1.547(9)
C14 H14 0.9800
C14 C13 1.533(8)
C14 C15 1.520(9)
C25 H25 0.9800
C25 C24 1.572(9)
C24 C23 1.531(9)
C24 C26 1.519(9)
C24 C28 1.540(9)
C22 H22 0.9800
C22 C23 1.523(8)
C13 C12 1.526(8)
C13 C18 1.532(9)
C23 H23A 0.9700
C23 H23B 0.9700
C6 H6 0.9300
C6 C7 1.486(8)
C19 H19A 0.9600
C19 H19B 0.9600
C19 H19C 0.9600
C4 H4A 0.9700
C4 H4B 0.9700
C6" H6" 0.9300
C6" H6"A 0.9300
C6" O4B" 1.383(10)
C6" O4A" 1.387(19)
C12 H12A 0.9700
C12 H12B 0.9700
C12 C11 1.517(9)
C18 H18A 0.9600
C18 H18B 0.9600
C18 H18C 0.9600
C26 C27 1.497(10)
O4B" H4B" 0.8200
C16 H16A 0.9700
C16 H16B 0.9700
C16 C15 1.547(9)
C15 H15A 0.9700
C15 H15B 0.9700
C7 H7A 0.9700
C7 H7B 0.9700
C11 H11A 0.9700
C11 H11B 0.9700
C29 H29A 0.9600
C29 H29B 0.9600
C29 H29C 0.9600
C28 H28A 0.9600
C28 H28B 0.9600
C28 H28C 0.9600
C27 H27A 0.9600
C27 H27B 0.9600
C27 H27C 0.9600
C21 H21A 0.9600
C21 H21B 0.9600
C21 H21C 0.9600
O4A" H4A" 0.8200

loop_
_geom_torsion_atom_site_label_1
_geom_torsion_atom_site_label_2
_geom_torsion_atom_site_label_3
_geom_torsion_atom_site_label_4
_geom_torsion
O1' C3 C2 C0AA 179.1(4)
O1' C3 C4 C5 -175.9(5)
O1" C2" C3" O2" 65.2(6)
O1" C2" C3" C4" -172.4(4)
O1" C2" C1" O6' -61.6(5)
O1" C2" C1" O6" -178.6(4)
O6' C6' C5' O5' -65.6(5)
O6' C6' C5' C4' 55.4(6)
O2" C3" C4" O3" -65.7(6)
O2" C3" C4" C5" 176.3(4)
O6" C5" C4" O3" -178.0(4)
O6" C5" C4" C3" -56.8(5)
O6" C5" C6" O4B" 69.5(7)
O6" C5" C6" O4A" -179.5(10)
O2' C2' C3' O3' 59.1(6)
O2' C2' C3' C4' -178.7(4)
O2' C2' C1' O1' -63.3(6)
O2' C2' C1' O5' 178.8(4)
O4' C4' C3' O3' -56.7(6)
O4' C4' C3' C2' -179.7(4)
O4' C4' C5' O5' 176.6(4)
O4' C4' C5' C6' 57.2(6)
O2 C25 C24 C23 0.4(6)
O2 C25 C24 C26 121.3(6)
O2 C25 C24 C28 -118.1(6)
O2 C22 C23 C24 40.9(6)
O3 C25 C24 C23 121.5(5)
O3 C25 C24 C26 -117.5(6)
O3 C25 C24 C28 3.0(7)
O1 C0AA C2 C3 68.6(6)
O1 C0AA C10 C5 -72.3(6)
O1 C0AA C10 C9 50.2(7)
O1 C0AA C10 C19 170.4(5)
C8 C9 C10 C5 -44.5(6)
C8 C9 C10 C0AA -166.2(5)
C8 C9 C10 C19 75.7(6)
C8 C9 C11 C12 45.8(8)
C8 C14 C13 C17 174.5(5)
C8 C14 C13 C12 -61.3(7)
C8 C14 C13 C18 58.6(7)
C8 C14 C15 C16 -159.0(6)
C2" C3" C4" O3" 171.9(4)
C2" C3" C4" C5" 53.9(6)
C3 O1' C1' O5' -71.0(5)
C3 O1' C1' C2' 169.6(4)
C5 C6 C7 C8 13.3(9)
C9 C8 C14 C13 56.6(6)
C9 C8 C14 C15 -179.1(6)
C9 C8 C7 C6 -46.4(7)
C6' O6' C1" O6" -77.1(5)
C6' O6' C1" C2" 164.7(4)
C5" O6" C1" O6' 177.6(4)
C5" O6" C1" C2" -64.9(5)
C3' C2' C1' O1' 177.7(4)
C3' C2' C1' O5' 59.8(5)
C3' C4' C5' O5' -59.8(5)
C3' C4' C5' C6' -179.2(4)
C3" C2" C1" O6' 177.0(4)
C3" C2" C1" O6" 59.9(5)
C5' O5' C1' O1' 174.9(4)
C5' O5' C1' C2' -63.7(5)
C5' C4' C3' O3' -178.8(4)
C5' C4' C3' C2' 58.2(6)
C1" O6' C6' C5' 144.8(4)
C1" O6" C5" C4" 63.0(6)
C1" O6" C5" C6" -174.8(5)
C1" C2" C3" O2" -177.3(4)
C1" C2" C3" C4" -54.9(6)
C1' O1' C3 C2 154.3(4)
C1' O1' C3 C4 -82.5(5)
C1' O5' C5' C6' -171.6(4)
C1' O5' C5' C4' 63.7(5)
C1' C2' C3' O3' 179.6(4)
C1' C2' C3' C4' -58.3(6)
C4" C5" C6" O4B" -170.7(6)
C4" C5" C6" O4A" -59.8(12)
C2 C3 C4 C5 -54.2(7)
C2 C0AA C10 C5 48.9(7)
C2 C0AA C10 C9 171.4(5)
C2 C0AA C10 C19 -68.4(6)
C10 C5 C6 C7 5.3(10)
C10 C5 C4 C3 51.1(7)
C10 C9 C11 C12 172.9(5)
C10 C0AA C2 C3 -54.9(7)
C20 C17 C13 C14 -166.4(5)
C20 C17 C13 C12 78.8(7)
C20 C17 C13 C18 -47.9(7)
C20 C17 C16 C15 153.8(6)
C20 C22 C23 C24 160.7(5)
C17 C20 C22 O2 -79.3(6)
C17 C20 C22 C23 165.5(5)
C17 C13 C12 C11 169.6(6)
C17 C16 C15 C14 3.7(8)
C14 C8 C9 C10 -174.8(5)
C14 C8 C9 C11 -46.0(7)
C14 C8 C7 C6 -168.4(5)
C14 C13 C12 C11 57.8(7)
C25 O2 C22 C20 -167.4(5)
C25 O2 C22 C23 -42.4(6)
C25 C24 C23 C22 -24.8(6)
C25 C24 C26 O4 -120.1(7)
C25 C24 C26 C27 61.4(8)
C22 O2 C25 O3 -94.4(6)
C22 O2 C25 C24 26.6(6)
C22 C20 C17 C13 -179.5(5)
C22 C20 C17 C16 58.9(7)
C13 C17 C16 C15 23.1(7)
C13 C14 C15 C16 -30.0(7)
C13 C12 C11 C9 -53.3(8)
C23 C24 C26 O4 -6.8(9)
C23 C24 C26 C27 174.7(6)
C6 C5 C10 C9 10.8(8)
C6 C5 C10 C0AA 133.4(6)
C6 C5 C10 C19 -110.4(7)
C6 C5 C4 C3 -129.7(6)
C4 C3 C2 C0AA 56.6(6)
C4 C5 C10 C9 -170.0(5)
C4 C5 C10 C0AA -47.3(7)
C4 C5 C10 C19 68.9(6)
C4 C5 C6 C7 -173.9(6)
C6" C5" C4" O3" 63.5(6)
C6" C5" C4" C3" -175.3(5)
C18 C13 C12 C11 -64.1(8)
C26 C24 C23 C22 -142.8(5)
C16 C17 C13 C14 -40.4(6)
C16 C17 C13 C12 -155.2(6)
C16 C17 C13 C18 78.2(6)
C15 C14 C13 C17 44.1(6)
C15 C14 C13 C12 168.3(6)
C15 C14 C13 C18 -71.8(7)
C7 C8 C9 C10 63.3(6)
C7 C8 C9 C11 -167.9(5)
C7 C8 C14 C13 177.6(5)
C7 C8 C14 C15 -58.0(7)
C11 C9 C10 C5 -172.4(5)
C11 C9 C10 C0AA 65.9(6)
C11 C9 C10 C19 -52.2(7)
C29 O3 C25 O2 -65.0(6)
C29 O3 C25 C24 176.8(5)
C28 C24 C23 C22 94.5(7)
C28 C24 C26 O4 117.3(8)
C28 C24 C26 C27 -61.3(8)
C21 C20 C17 C13 -55.4(8)
C21 C20 C17 C16 -176.9(6)
C21 C20 C22 O2 155.8(6)
C21 C20 C22 C23 40.6(8)
